data_7016718
loop_
_publ_author_name
'Prokopchuk, Demyan E.'
'Lough, Alan J.'
'Morris, Robert H.'

_publ_section_title
;
 From amine to ruthenaziridine to azaallyl: unusual transformation of
 di-(2-pyridylmethyl)amine on ruthenium.
;
_journal_issue 40
_journal_name_full 'Dalton transactions (Cambridge, England : 2003)'
_journal_page_first 10603
_journal_page_last 10608
_journal_paper_doi 10.1039/c1dt10626k
_journal_volume 40
_journal_year 2011
_chemical_formula_moiety 'C48 H43 N3 P2 Ru'
_chemical_formula_sum 'C48 H43 N3 P2 Ru'
_chemical_formula_weight 824.86
_chemical_name_systematic
;
?
;
_space_group_IT_number 14
_symmetry_cell_setting monoclinic
_symmetry_space_group_name_Hall '-P 2ybc'
_symmetry_space_group_name_H-M 'P 1 21/c 1'
_atom_sites_solution_hydrogens geom
_atom_sites_solution_primary direct
_atom_sites_solution_secondary difmap
_audit_creation_method SHELXL-97
_cell_angle_alpha 90.00
_cell_angle_beta 93.48(3)
_cell_angle_gamma 90.00
_cell_formula_units_Z 4
_cell_length_a 21.076(4)
_cell_length_b 9.2890(19)
_cell_length_c 20.185(4)
_cell_measurement_reflns_used 38699
_cell_measurement_temperature 150(1)
_cell_measurement_theta_max 27.5
_cell_measurement_theta_min 2.6
_cell_volume 3944.4(14)
_computing_cell_refinement 'Denzo-SMN (Otwinowski & Minor, 1997)'
_computing_data_collection 'Collect (Nonius B.V., 1997-2002)'
_computing_data_reduction Denzo-SMN
_computing_molecular_graphics 'PLATON (Spek, 2009)'
_computing_publication_material 'SHELXTL V6.1'
_computing_structure_refinement 'SHELXTL V6.1 (Sheldrick, 2008)'
_computing_structure_solution 'SIR-92 (Altomare et al., 1994)'
_diffrn_ambient_temperature 150(1)
_diffrn_detector_area_resol_mean 9
_diffrn_measured_fraction_theta_full 0.998
_diffrn_measured_fraction_theta_max 0.998
_diffrn_measurement_device_type 'Nonius KappaCCD'
_diffrn_measurement_method '\f scans and \w scans with \k offsets'
_diffrn_radiation_monochromator graphite
_diffrn_radiation_source 'fine-focus sealed tube'
_diffrn_radiation_type MoK\a
_diffrn_radiation_wavelength 0.71073
_diffrn_reflns_av_R_equivalents 0.0761
_diffrn_reflns_av_sigmaI/netI 0.0674
_diffrn_reflns_limit_h_max 27
_diffrn_reflns_limit_h_min -27
_diffrn_reflns_limit_k_max 11
_diffrn_reflns_limit_k_min -12
_diffrn_reflns_limit_l_max 26
_diffrn_reflns_limit_l_min -26
_diffrn_reflns_number 38699
_diffrn_reflns_theta_full 27.47
_diffrn_reflns_theta_max 27.47
_diffrn_reflns_theta_min 2.58
_exptl_absorpt_coefficient_mu 0.517
_exptl_absorpt_correction_T_max 0.982
_exptl_absorpt_correction_T_min 0.899
_exptl_absorpt_correction_type multi-scan
_exptl_absorpt_process_details
;
multi-scan from symmetry-related measurements
Sortav (Blessing 1995)
;
_exptl_crystal_colour brown
_exptl_crystal_density_diffrn 1.389
_exptl_crystal_density_method 'not measured'
_exptl_crystal_description needle
_exptl_crystal_F_000 1704
_exptl_crystal_size_max 0.18
_exptl_crystal_size_mid 0.08
_exptl_crystal_size_min 0.04
_refine_diff_density_max 2.200
_refine_diff_density_min -0.644
_refine_diff_density_rms 0.089
_refine_ls_extinction_method none
_refine_ls_goodness_of_fit_ref 1.020
_refine_ls_hydrogen_treatment mixed
_refine_ls_matrix_type full
_refine_ls_number_parameters 496
_refine_ls_number_reflns 9006
_refine_ls_number_restraints 1
_refine_ls_restrained_S_all 1.021
_refine_ls_R_factor_all 0.0841
_refine_ls_R_factor_gt 0.0509
_refine_ls_shift/su_max 0.000
_refine_ls_shift/su_mean 0.000
_refine_ls_structure_factor_coef Fsqd
_refine_ls_weighting_details 'calc w=1/[\s^2^(Fo^2^)+(0.0661P)^2^+1.5813P] where P=(Fo^2^+2Fc^2^)/3'
_refine_ls_weighting_scheme calc
_refine_ls_wR_factor_gt 0.1154
_refine_ls_wR_factor_ref 0.1308
_reflns_number_gt 6356
_reflns_number_total 9006
_reflns_threshold_expression I>2\s(I)
_cod_data_source_file c1dt10626k.txt
_cod_data_source_block k1179a
_cod_depositor_comments
;
The following automatic conversions were performed:

'_symmetry_cell_setting' value 'Monoclinic' changed to 'monoclinic'
according to /home/saulius/struct/CIF-dictionaries/cif_core.dic
dictionary named 'cif_core.dic' version 2.4.1 from 2010-06-29.

Automatic conversion script
Id: cif_fix_values 1715 2011-07-08 13:25:40Z adriana 
;
_cod_original_sg_symbol_H-M 'P 21/c'
_cod_database_code 7016718

loop_
_symmetry_equiv_pos_as_xyz
'x, y, z'
'-x, y+1/2, -z+1/2'
'-x, -y, -z'
'x, -y-1/2, z-1/2'

loop_
_atom_site_label
_atom_site_type_symbol
_atom_site_fract_x
_atom_site_fract_y
_atom_site_fract_z
_atom_site_U_iso_or_equiv
_atom_site_adp_type
_atom_site_occupancy
_atom_site_symmetry_multiplicity
_atom_site_calc_flag
_atom_site_refinement_flags
Ru1 Ru 0.225840(12) 0.05083(3) 0.079258(12) 0.02733(10) Uani 1 1 d .
H1RU H 0.2222(14) -0.124(4) 0.0822(14) 0.033 Uiso 1 1 d .
P1 P 0.20730(4) 0.06142(9) 0.18748(4) 0.02793(19) Uani 1 1 d .
P2 P 0.33302(4) 0.02011(9) 0.07990(4) 0.0278(2) Uani 1 1 d .
N1 N 0.22895(12) 0.2764(3) 0.05088(14) 0.0314(6) Uani 1 1 d .
N2 N 0.18067(13) 0.0524(3) -0.01810(14) 0.0342(7) Uani 1 1 d .
H2N H 0.1726(18) -0.032(4) -0.0438(18) 0.041 Uiso 1 1 d .
N3 N 0.09964(15) -0.1736(3) -0.00898(17) 0.0505(8) Uani 1 1 d .
C1 C 0.24716(18) 0.3911(4) 0.08987(19) 0.0433(9) Uani 1 1 d .
H1A H 0.2673 0.3724 0.1324 0.052 Uiso 1 1 calc R
C2 C 0.2385(2) 0.5229(5) 0.0723(2) 0.0536(11) Uani 1 1 d U
H2A H 0.2506 0.5967 0.1031 0.064 Uiso 1 1 calc R
C3 C 0.2126(2) 0.5619(4) 0.0105(2) 0.0587(12) Uani 1 1 d U
H3A H 0.2074 0.6599 -0.0021 0.070 Uiso 1 1 calc R
C4 C 0.1946(2) 0.4514(4) -0.0315(2) 0.0532(11) Uani 1 1 d .
H4A H 0.1754 0.4715 -0.0744 0.064 Uiso 1 1 calc R
C5 C 0.20460(17) 0.3084(4) -0.01096(18) 0.0404(9) Uani 1 1 d .
C6 C 0.19076(18) 0.1836(4) -0.05614(18) 0.0438(9) Uani 1 1 d .
H6A H 0.1523 0.2043 -0.0852 0.053 Uiso 1 1 calc R
H6B H 0.2268 0.1691 -0.0847 0.053 Uiso 1 1 calc R
C7 C 0.13352(16) 0.0594(4) 0.03131(17) 0.0330(8) Uani 1 1 d .
H7 H 0.1122(17) 0.152(4) 0.0335(16) 0.040 Uiso 1 1 d .
C8 C 0.09019(16) -0.0635(4) 0.03195(18) 0.0374(8) Uani 1 1 d .
C9 C 0.04015(17) -0.0639(4) 0.07499(19) 0.0442(9) Uani 1 1 d .
H9A H 0.0338 0.0160 0.1032 0.053 Uiso 1 1 calc R
C10 C 0.0007(2) -0.1808(5) 0.0756(2) 0.0586(12) Uani 1 1 d .
H10A H -0.0331 -0.1835 0.1047 0.070 Uiso 1 1 calc R
C11 C 0.0106(2) -0.2949(5) 0.0335(3) 0.0732(15) Uani 1 1 d .
H11A H -0.0163 -0.3771 0.0329 0.088 Uiso 1 1 calc R
C12 C 0.0597(2) -0.2866(5) -0.0071(3) 0.0698(14) Uani 1 1 d .
H12A H 0.0663 -0.3655 -0.0358 0.084 Uiso 1 1 calc R
C21 C 0.13033(15) 0.1518(4) 0.20201(17) 0.0333(8) Uani 1 1 d .
C22 C 0.09056(18) 0.1095(4) 0.2511(2) 0.0473(10) Uani 1 1 d .
H22A H 0.1039 0.0357 0.2814 0.057 Uiso 1 1 calc R
C23 C 0.03120(19) 0.1747(5) 0.2563(2) 0.0602(12) Uani 1 1 d .
H23A H 0.0039 0.1420 0.2888 0.072 Uiso 1 1 calc R
C24 C 0.01221(19) 0.2849(4) 0.2149(2) 0.0568(12) Uani 1 1 d .
H24A H -0.0278 0.3297 0.2194 0.068 Uiso 1 1 calc R
C25 C 0.05081(18) 0.3306(4) 0.1671(2) 0.0466(10) Uani 1 1 d .
H25A H 0.0377 0.4076 0.1385 0.056 Uiso 1 1 calc R
C26 C 0.10950(16) 0.2645(4) 0.16033(17) 0.0346(8) Uani 1 1 d .
H26A H 0.1358 0.2967 0.1267 0.042 Uiso 1 1 calc R
C31 C 0.25987(16) 0.1630(4) 0.24829(16) 0.0322(8) Uani 1 1 d .
C32 C 0.24781(17) 0.3061(4) 0.26299(16) 0.0366(8) Uani 1 1 d .
H32A H 0.2092 0.3492 0.2462 0.044 Uiso 1 1 calc R
C33 C 0.29127(19) 0.3878(4) 0.30191(17) 0.0416(9) Uani 1 1 d .
H33A H 0.2823 0.4860 0.3107 0.050 Uiso 1 1 calc R
C34 C 0.34692(19) 0.3273(5) 0.32763(17) 0.0463(10) Uani 1 1 d .
H34A H 0.3766 0.3832 0.3540 0.056 Uiso 1 1 calc R
C35 C 0.35929(19) 0.1845(5) 0.31484(18) 0.0476(10) Uani 1 1 d .
H35A H 0.3973 0.1416 0.3333 0.057 Uiso 1 1 calc R
C36 C 0.31685(17) 0.1029(4) 0.27526(17) 0.0391(8) Uani 1 1 d .
H36A H 0.3265 0.0052 0.2663 0.047 Uiso 1 1 calc R
C41 C 0.19297(15) -0.1090(4) 0.23262(16) 0.0317(7) Uani 1 1 d .
C42 C 0.20220(17) -0.1234(4) 0.30144(17) 0.0396(8) Uani 1 1 d .
H42A H 0.2228 -0.0487 0.3267 0.048 Uiso 1 1 calc R
C43 C 0.18177(18) -0.2448(4) 0.3329(2) 0.0463(10) Uani 1 1 d .
H43A H 0.1872 -0.2518 0.3799 0.056 Uiso 1 1 calc R
C44 C 0.15378(19) -0.3552(4) 0.2974(2) 0.0494(10) Uani 1 1 d .
H44A H 0.1401 -0.4389 0.3195 0.059 Uiso 1 1 calc R
C45 C 0.14535(18) -0.3450(4) 0.22875(19) 0.0427(9) Uani 1 1 d .
H45A H 0.1265 -0.4223 0.2038 0.051 Uiso 1 1 calc R
C46 C 0.16439(16) -0.2225(4) 0.19706(18) 0.0363(8) Uani 1 1 d .
H46A H 0.1579 -0.2154 0.1502 0.044 Uiso 1 1 calc R
C51 C 0.37660(15) 0.1899(3) 0.07430(16) 0.0309(7) Uani 1 1 d .
C52 C 0.37911(17) 0.2570(4) 0.01302(17) 0.0370(8) Uani 1 1 d .
H52A H 0.3646 0.2065 -0.0259 0.044 Uiso 1 1 calc R
C53 C 0.4022(2) 0.3958(4) 0.0072(2) 0.0510(10) Uani 1 1 d .
H53A H 0.4033 0.4392 -0.0353 0.061 Uiso 1 1 calc R
C54 C 0.4234(2) 0.4705(4) 0.0628(2) 0.0511(10) Uani 1 1 d .
H54A H 0.4393 0.5658 0.0591 0.061 Uiso 1 1 calc R
C55 C 0.42157(18) 0.4062(4) 0.1241(2) 0.0431(9) Uani 1 1 d .
H55A H 0.4371 0.4571 0.1625 0.052 Uiso 1 1 calc R
C56 C 0.39737(16) 0.2677(4) 0.13089(18) 0.0353(8) Uani 1 1 d .
H56A H 0.3950 0.2264 0.1737 0.042 Uiso 1 1 calc R
C61 C 0.36201(15) -0.0817(3) 0.00861(16) 0.0292(7) Uani 1 1 d .
C62 C 0.31940(18) -0.1506(4) -0.03499(18) 0.0458(10) Uani 1 1 d .
H62A H 0.2751 -0.1395 -0.0302 0.055 Uiso 1 1 calc R
C63 C 0.34013(19) -0.2367(5) -0.0862(2) 0.0526(11) Uani 1 1 d .
H63A H 0.3099 -0.2826 -0.1160 0.063 Uiso 1 1 calc R
C64 C 0.40329(18) -0.2549(4) -0.09358(17) 0.0390(9) Uani 1 1 d .
H64A H 0.4173 -0.3141 -0.1282 0.047 Uiso 1 1 calc R
C65 C 0.44623(18) -0.1882(4) -0.05135(19) 0.0461(10) Uani 1 1 d .
H65A H 0.4904 -0.2005 -0.0566 0.055 Uiso 1 1 calc R
C66 C 0.42603(17) -0.1019(4) -0.00024(19) 0.0445(9) Uani 1 1 d .
H66A H 0.4567 -0.0560 0.0290 0.053 Uiso 1 1 calc R
C71 C 0.37897(16) -0.0812(3) 0.14538(16) 0.0299(7) Uani 1 1 d .
C72 C 0.44332(17) -0.0596(4) 0.16329(17) 0.0366(8) Uani 1 1 d .
H72A H 0.4656 0.0164 0.1435 0.044 Uiso 1 1 calc R
C73 C 0.47482(18) -0.1478(4) 0.20958(18) 0.0425(9) Uani 1 1 d .
H73A H 0.5185 -0.1312 0.2216 0.051 Uiso 1 1 calc R
C74 C 0.44383(18) -0.2589(4) 0.23839(18) 0.0433(9) Uani 1 1 d .
H74A H 0.4659 -0.3195 0.2699 0.052 Uiso 1 1 calc R
C75 C 0.38018(19) -0.2821(4) 0.22133(18) 0.0424(9) Uani 1 1 d .
H75A H 0.3584 -0.3587 0.2414 0.051 Uiso 1 1 calc R
C76 C 0.34788(17) -0.1945(4) 0.17520(16) 0.0345(8) Uani 1 1 d .
H76B H 0.3042 -0.2117 0.1637 0.041 Uiso 1 1 calc R

loop_
_atom_site_aniso_label
_atom_site_aniso_U_11
_atom_site_aniso_U_22
_atom_site_aniso_U_33
_atom_site_aniso_U_23
_atom_site_aniso_U_13
_atom_site_aniso_U_12
Ru1 0.02457(15) 0.03128(16) 0.02603(15) -0.00053(11) 0.00068(10) 0.00180(11)
P1 0.0260(4) 0.0313(5) 0.0266(4) -0.0010(3) 0.0026(3) -0.0001(3)
P2 0.0251(4) 0.0324(5) 0.0260(4) -0.0012(3) 0.0014(3) -0.0002(3)
N1 0.0246(15) 0.0356(15) 0.0344(16) 0.0034(13) 0.0059(12) 0.0029(12)
N2 0.0295(15) 0.0441(18) 0.0283(15) -0.0044(13) -0.0033(12) 0.0019(13)
N3 0.0402(19) 0.0437(19) 0.066(2) -0.0140(17) -0.0093(16) -0.0013(15)
C1 0.037(2) 0.051(2) 0.043(2) -0.0101(19) 0.0124(17) -0.0166(18)
C2 0.051(3) 0.066(3) 0.044(2) -0.009(2) 0.0015(19) 0.035(2)
C3 0.054(3) 0.039(2) 0.083(3) 0.017(2) 0.005(2) -0.0007(19)
C4 0.048(2) 0.060(3) 0.051(2) 0.028(2) 0.000(2) 0.002(2)
C5 0.033(2) 0.052(2) 0.037(2) 0.0078(17) 0.0044(16) 0.0036(17)
C6 0.038(2) 0.062(3) 0.0321(19) 0.0084(18) 0.0074(16) 0.0042(18)
C7 0.0236(17) 0.040(2) 0.0352(19) -0.0034(15) -0.0012(14) 0.0057(15)
C8 0.0264(18) 0.042(2) 0.042(2) 0.0032(17) -0.0096(16) 0.0019(15)
C9 0.033(2) 0.053(2) 0.046(2) 0.0026(18) -0.0031(17) -0.0015(17)
C10 0.036(2) 0.068(3) 0.071(3) 0.014(2) -0.008(2) -0.008(2)
C11 0.049(3) 0.049(3) 0.120(4) 0.006(3) -0.011(3) -0.014(2)
C12 0.045(3) 0.054(3) 0.109(4) -0.025(3) -0.009(3) -0.007(2)
C21 0.0270(17) 0.0341(18) 0.0392(19) -0.0071(15) 0.0047(15) -0.0027(14)
C22 0.040(2) 0.045(2) 0.058(3) 0.0027(19) 0.0155(19) 0.0038(18)
C23 0.043(2) 0.054(3) 0.087(3) 0.003(2) 0.034(2) 0.001(2)
C24 0.033(2) 0.045(2) 0.095(4) 0.001(2) 0.017(2) 0.0082(18)
C25 0.038(2) 0.037(2) 0.065(3) -0.0071(19) 0.0021(19) 0.0039(17)
C26 0.0322(19) 0.0349(19) 0.0369(19) -0.0012(15) 0.0035(16) 0.0013(15)
C31 0.0300(18) 0.040(2) 0.0263(17) 0.0021(15) 0.0029(14) -0.0052(15)
C32 0.035(2) 0.046(2) 0.0284(18) -0.0010(16) 0.0030(15) -0.0024(16)
C33 0.048(2) 0.043(2) 0.0343(19) -0.0052(17) 0.0079(17) -0.0077(18)
C34 0.047(2) 0.064(3) 0.0281(19) -0.0083(18) 0.0056(17) -0.019(2)
C35 0.040(2) 0.068(3) 0.034(2) 0.0010(19) -0.0025(17) -0.0056(19)
C36 0.040(2) 0.046(2) 0.0324(18) -0.0059(17) 0.0042(16) -0.0030(17)
C41 0.0266(17) 0.0337(18) 0.0351(18) 0.0016(15) 0.0051(14) 0.0005(14)
C42 0.041(2) 0.046(2) 0.0318(19) 0.0031(16) 0.0035(16) -0.0014(17)
C43 0.045(2) 0.053(2) 0.041(2) 0.0128(18) -0.0003(18) -0.0028(19)
C44 0.047(2) 0.044(2) 0.057(3) 0.017(2) 0.008(2) -0.0007(18)
C45 0.045(2) 0.0322(19) 0.051(2) 0.0017(17) 0.0055(18) -0.0038(16)
C46 0.0312(19) 0.041(2) 0.0368(19) 0.0042(16) 0.0050(15) 0.0012(15)
C51 0.0252(17) 0.0344(18) 0.0333(18) 0.0003(15) 0.0028(14) -0.0007(14)
C52 0.040(2) 0.037(2) 0.0332(19) 0.0001(15) 0.0014(16) -0.0068(16)
C53 0.060(3) 0.048(2) 0.045(2) 0.010(2) 0.007(2) -0.008(2)
C54 0.055(3) 0.037(2) 0.061(3) 0.0017(19) 0.008(2) -0.0121(18)
C55 0.039(2) 0.041(2) 0.049(2) -0.0098(18) -0.0006(18) -0.0013(17)
C56 0.035(2) 0.0363(19) 0.0350(19) -0.0070(15) 0.0060(16) 0.0031(15)
C61 0.0292(18) 0.0316(18) 0.0265(16) 0.0007(14) 0.0002(14) 0.0000(13)
C62 0.032(2) 0.058(2) 0.046(2) -0.0201(19) -0.0006(17) 0.0078(18)
C63 0.041(2) 0.065(3) 0.051(2) -0.025(2) -0.0063(19) 0.005(2)
C64 0.045(2) 0.041(2) 0.0312(19) -0.0073(15) 0.0082(17) 0.0021(17)
C65 0.034(2) 0.058(2) 0.048(2) -0.013(2) 0.0153(18) -0.0003(18)
C66 0.032(2) 0.059(2) 0.043(2) -0.0189(19) 0.0067(17) -0.0082(18)
C71 0.0331(18) 0.0329(18) 0.0237(16) -0.0050(14) 0.0012(14) 0.0044(14)
C72 0.0311(19) 0.043(2) 0.0355(19) -0.0016(16) -0.0009(15) 0.0015(15)
C73 0.036(2) 0.054(2) 0.037(2) -0.0019(18) -0.0058(16) 0.0095(18)
C74 0.048(2) 0.048(2) 0.033(2) 0.0018(17) -0.0065(17) 0.0167(18)
C75 0.052(2) 0.039(2) 0.036(2) 0.0044(16) 0.0074(18) 0.0041(18)
C76 0.0317(19) 0.0373(19) 0.0346(19) -0.0018(15) 0.0038(15) 0.0032(15)

loop_
_atom_type_symbol
_atom_type_description
_atom_type_scat_dispersion_real
_atom_type_scat_dispersion_imag
_atom_type_scat_source
C C 0.0033 0.0016 'International Tables Vol C Tables 4.2.6.8 and 6.1.1.4'
H H 0.0000 0.0000 'International Tables Vol C Tables 4.2.6.8 and 6.1.1.4'
N N 0.0061 0.0033 'International Tables Vol C Tables 4.2.6.8 and 6.1.1.4'
P P 0.1023 0.0942 'International Tables Vol C Tables 4.2.6.8 and 6.1.1.4'
Ru Ru -1.2594 0.8363 'International Tables Vol C Tables 4.2.6.8 and 6.1.1.4'

loop_
_geom_angle_atom_site_label_1
_geom_angle_atom_site_label_2
_geom_angle_atom_site_label_3
_geom_angle
H1RU Ru1 C7 90.6(11)
H1RU Ru1 N2 91.2(10)
C7 Ru1 N2 39.92(12)
H1RU Ru1 N1 166.9(10)
C7 Ru1 N1 83.40(12)
N2 Ru1 N1 76.68(11)
H1RU Ru1 P1 89.8(10)
C7 Ru1 P1 103.49(10)
N2 Ru1 P1 143.40(8)
N1 Ru1 P1 102.94(8)
H1RU Ru1 P2 85.6(11)
C7 Ru1 P2 152.85(10)
N2 Ru1 P2 113.19(8)
N1 Ru1 P2 94.39(7)
P1 Ru1 P2 103.37(4)
C31 P1 C41 102.49(15)
C31 P1 C21 99.02(15)
C41 P1 C21 97.88(15)
C31 P1 Ru1 122.18(11)
C41 P1 Ru1 118.85(11)
C21 P1 Ru1 112.16(12)
C51 P2 C71 103.87(15)
C51 P2 C61 101.58(15)
C71 P2 C61 96.43(14)
C51 P2 Ru1 113.13(11)
C71 P2 Ru1 123.02(11)
C61 P2 Ru1 115.64(11)
C5 N1 C1 116.0(3)
C5 N1 Ru1 116.0(2)
C1 N1 Ru1 127.7(2)
C7 N2 C6 116.8(3)
C7 N2 Ru1 69.68(17)
C6 N2 Ru1 114.7(2)
C8 N3 C12 117.5(4)
C2 C1 N1 123.6(4)
C1 C2 C3 122.8(4)
C4 C3 C2 116.3(4)
C3 C4 C5 119.6(4)
N1 C5 C4 121.5(4)
N1 C5 C6 116.3(3)
C4 C5 C6 122.3(3)
N2 C6 C5 110.8(3)
N2 C7 C8 115.1(3)
N2 C7 Ru1 70.40(17)
C8 C7 Ru1 121.5(2)
N3 C8 C9 121.7(3)
N3 C8 C7 118.4(3)
C9 C8 C7 120.0(3)
C10 C9 C8 119.1(4)
C9 C10 C11 119.3(4)
C12 C11 C10 118.4(4)
N3 C12 C11 124.1(4)
C22 C21 C26 117.3(3)
C22 C21 P1 123.5(3)
C26 C21 P1 119.1(2)
C21 C22 C23 120.7(4)
C24 C23 C22 120.6(4)
C23 C24 C25 120.0(4)
C24 C25 C26 120.1(4)
C25 C26 C21 121.3(3)
C32 C31 C36 117.4(3)
C32 C31 P1 121.1(3)
C36 C31 P1 121.0(3)
C31 C32 C33 121.2(3)
C34 C33 C32 120.4(4)
C33 C34 C35 119.3(4)
C34 C35 C36 120.7(4)
C35 C36 C31 120.8(4)
C46 C41 C42 118.0(3)
C46 C41 P1 118.0(3)
C42 C41 P1 123.5(3)
C43 C42 C41 120.6(4)
C44 C43 C42 120.6(4)
C43 C44 C45 119.9(4)
C46 C45 C44 119.8(4)
C45 C46 C41 121.0(3)
C52 C51 C56 117.9(3)
C52 C51 P2 119.2(3)
C56 C51 P2 121.8(3)
C53 C52 C51 121.7(3)
C54 C53 C52 120.0(4)
C53 C54 C55 119.3(4)
C54 C55 C56 121.3(4)
C55 C56 C51 119.7(3)
C62 C61 C66 117.2(3)
C62 C61 P2 120.0(3)
C66 C61 P2 122.6(3)
C61 C62 C63 121.2(3)
C64 C63 C62 120.3(4)
C65 C64 C63 119.7(3)
C64 C65 C66 120.4(3)
C61 C66 C65 121.2(3)
C76 C71 C72 118.1(3)
C76 C71 P2 116.9(3)
C72 C71 P2 124.8(3)
C73 C72 C71 120.6(3)
C74 C73 C72 120.8(4)
C73 C74 C75 119.5(3)
C74 C75 C76 120.4(4)
C75 C76 C71 120.6(3)

loop_
_geom_bond_atom_site_label_1
_geom_bond_atom_site_label_2
_geom_bond_distance
Ru1 H1RU 1.63(3)
Ru1 C7 2.121(3)
Ru1 N2 2.131(3)
Ru1 N1 2.175(3)
Ru1 P1 2.2445(10)
Ru1 P2 2.2761(10)
P1 C31 1.860(3)
P1 C41 1.860(3)
P1 C21 1.865(3)
P2 C51 1.832(3)
P2 C71 1.848(3)
P2 C61 1.856(3)
N1 C5 1.353(4)
N1 C1 1.365(5)
N2 C7 1.452(4)
N2 C6 1.463(5)
N3 C8 1.337(5)
N3 C12 1.348(5)
C1 C2 1.285(6)
C2 C3 1.378(6)
C3 C4 1.371(6)
C4 C5 1.404(5)
C5 C6 1.493(5)
C7 C8 1.463(5)
C8 C9 1.407(5)
C9 C10 1.368(5)
C10 C11 1.383(7)
C11 C12 1.361(7)
C21 C22 1.393(5)
C21 C26 1.397(5)
C22 C23 1.399(5)
C23 C24 1.365(6)
C24 C25 1.367(6)
C25 C26 1.396(5)
C31 C32 1.389(5)
C31 C36 1.404(5)
C32 C33 1.394(5)
C33 C34 1.374(5)
C34 C35 1.379(6)
C35 C36 1.388(5)
C41 C46 1.392(5)
C41 C42 1.397(5)
C42 C43 1.376(5)
C43 C44 1.366(6)
C44 C45 1.389(5)
C45 C46 1.377(5)
C51 C52 1.389(5)
C51 C56 1.399(5)
C52 C53 1.386(5)
C53 C54 1.371(6)
C54 C55 1.376(6)
C55 C56 1.393(5)
C61 C62 1.377(5)
C61 C66 1.385(5)
C62 C63 1.398(5)
C63 C64 1.359(5)
C64 C65 1.355(5)
C65 C66 1.394(5)
C71 C76 1.395(5)
C71 C72 1.397(5)
C72 C73 1.382(5)
C73 C74 1.369(5)
C74 C75 1.382(5)
C75 C76 1.384(5)

loop_
_geom_hbond_atom_site_label_D
_geom_hbond_atom_site_label_H
_geom_hbond_atom_site_label_A
_geom_hbond_distance_DH
_geom_hbond_distance_HA
_geom_hbond_distance_DA
_geom_hbond_angle_DHA
N2 H2N N3 0.95(4) 2.18(4) 2.719(4) 115(3)
